data_1522046
loop_
_publ_author_name
'Tortelier, J.'
'Gougeon, P.'
'Noel, H.'
'Gall, P.'

_publ_section_title
;
 Synthesis, structural studies, and physical properties of the RE5 Mo32
 O54 (RE = La, Ce, Pr, Nd) compounds containing trans-bicapped Mo8
 octahedral clusters and Mo7 - Mo10 - Mo7 triclusters
;
_journal_name_full 'Journal of Solid State Chemistry'
_journal_page_first 403
_journal_page_last 411
_journal_volume 152
_journal_year 2000
_chemical_formula_sum 'Mo32 Nd5 O54'
_chemical_name_systematic 'Nd5 Mo32 O54'
_space_group_IT_number 14
_symmetry_space_group_name_Hall '-P 2ybc'
_symmetry_space_group_name_H-M 'P 1 21/c 1'
_cell_angle_alpha 90
_cell_angle_beta 105.28
_cell_angle_gamma 90
_cell_formula_units_Z 2
_cell_length_a 10.16
_cell_length_b 9.115
_cell_length_c 22.85
_cell_volume 2041.297
_citation_journal_id_ASTM JSSCBI
_cod_data_source_file Tortelier_JSSCBI_2000_1908.cif
_cod_data_source_block Mo32Nd5O54
_cod_database_code 1522046

loop_
_symmetry_equiv_pos_as_xyz
x,y,z
-x,y+1/2,-z+1/2
-x,-y,-z
x,-y-1/2,z-1/2

loop_
_atom_site_label
_atom_site_type_symbol
_atom_site_fract_x
_atom_site_fract_y
_atom_site_fract_z
_atom_site_occupancy
_atom_site_U_iso_or_equiv
O18 O-2 0.3355 0.7524 0.1679 1 0.0
Nd1 Nd+3 0 0 0.5 1 0.0
O13 O-2 0.2459 0.01 0.3485 1 0.0
O9 O-2 0.9243 0.263 0.9292 1 0.0
Mo8 Mo+2 0.91935 0.8778 0.30312 1 0.0
O22 O-2 0.4931 0.999 0.8117 1 0.0
O2 O-2 0.2506 0.995 0.8445 1 0.0
Mo2 Mo+2 0.91281 0.6184 0.55163 1 0.0
O26 O-2 0.2416 0.997 0.4715 1 0.0
O12 O-2 0.3408 0.7395 0.546 1 0.0
O8 O-2 0.0776 0.768 0.4548 1 0.0
O25 O-2 0.5783 0.7671 0.13 1 0.0
O10 O-2 0.2533 0.499 0.5967 1 0.0
O15 O-2 0.0969 0.7719 0.1991 1 0.0
O14 O-2 0.8341 0.7399 0.2315 1 0.0
O1 O-2 0.3333 0.7566 0.9179 1 0.0
O7 O-2 0.2701 0.498 0.4761 1 0.0
Mo10 Mo+2 0.83644 0.1217 0.35041 1 0.0
O5 O-2 0.0167 0.993 0.1276 1 0.0
Mo16 Mo+2 0.41391 0.8742 0.49051 1 0.0
Mo3 Mo+2 0.07843 0.125 0.06835 1 0.0
Mo7 Mo+2 0.31914 0.1194 0.78836 1 0.0
Mo9 Mo+2 0.40549 0.8776 0.74201 1 0.0
O23 O-2 0.7604 0.997 0.4111 1 0.0
O21 O-2 0.522 0.996 0.6949 1 0.0
O3 O-2 0.0809 0.759 0.8256 1 0.0
O19 O-2 0.3236 0.7379 0.7874 1 0.0
Nd3 Nd+3 0.46954 0.00398 0.08067 1 0.0
Mo4 Mo+2 0.15711 0.8773 0.02131 1 0.0
O17 O-2 0.0123 0.992 0.247 1 0.0
Nd2 Nd+3 0.22933 -0.0061 0.20481 1 0.0
Mo5 Mo+2 0.93586 0.8769 0.67697 1 0.0
O11 O-2 0.8341 0.7383 0.9815 1 0.0
Mo14 Mo+2 0.34733 0.128 0.53836 1 0.0
Mo13 Mo+2 0.59532 0.1126 0.63027 1 0.0
O27 O-2 0.5653 0.7821 0.0043 1 0.0
Mo6 Mo+2 0.15649 0.876 0.76675 1 0.0
O16 O-2 0.9966 0.989 0.3828 1 0.0
Mo12 Mo+2 0.42484 0.8839 0.61297 1 0.0
O24 O-2 0.5725 0.7487 0.8831 1 0.0
Mo15 Mo+2 0.34062 0.1349 0.42517 1 0.0
O20 O-2 0.4107 0.2481 0.2399 1 0.0
O6 O-2 0.1755 0.261 0.6501 1 0.0
Mo1 Mo+2 0.84528 0.1207 0.09597 1 0.0
O4 O-2 0.8341 0.7471 0.1035 1 0.0
Mo11 Mo+2 0.66683 0.8845 0.32935 1 0.0
